data_8101077
loop_
_publ_author_name
'Liu, L.'
'Warrener, R. N.'
'Russell, R. A.'
'Tiekink, E. R. T.'

_publ_section_title
;
Crystal structure of dimethyl 4,5-dimethylene-15-oxahexa-cyclo-[6.6.1.1
^3,6^.1^10,13^.0^2,7^.0^9,14^]heptane heptan-1,8-dicarboxylate, C~22~H~26~O~5~
;
_journal_issue 4
_journal_name_full 'Zeitschrift f\"ur Kristallographie - New Crystal Structures'
_journal_page_first 533
_journal_page_last 534
_journal_volume 216
_journal_year 2001
_chemical_formula_moiety 'C22 H26 O5 '
_chemical_formula_structural 'C22 H26 O5 '
_chemical_formula_sum 'C22 H26 O5'
_chemical_formula_weight 370.44
_space_group_IT_number 15
_symmetry_cell_setting monoclinic
_symmetry_space_group_name_Hall '-C 2yc'
_symmetry_space_group_name_H-M 'C 1 2/c 1'
_cell_angle_alpha 90
_cell_angle_beta 127.58(1)
_cell_angle_gamma 90
_cell_formula_units_Z 8
_cell_length_a 35.926(9)
_cell_length_b 5.968(4)
_cell_length_c 22.604(5)
_cell_measurement_temperature 293
_cell_volume 3841(3)
_diffrn_ambient_temperature 293
_exptl_crystal_density_diffrn 1.281
_cod_original_sg_symbol_H-M 'C 2/c'
_cod_original_formula_sum 'C22 H26 O5 '
_cod_database_code 8101077

loop_
_symmetry_equiv_pos_as_xyz
'  +x,  +y,  +z'
'  -x,  +y,1/2-z'
'  -x,  -y,  -z'
'  +x,  -y,1/2+z'
'1/2+x,1/2+y,  +z'
1/2-x,1/2+y,1/2-z
'1/2-x,1/2-y,  -z'
1/2+x,1/2-y,1/2+z

loop_
_atom_site_label
_atom_site_type_symbol
_atom_site_fract_x
_atom_site_fract_y
_atom_site_fract_z
_atom_site_U_iso_or_equiv
_atom_site_adp_type
_atom_site_occupancy
_atom_site_symmetry_multiplicity
_atom_site_calc_flag
_atom_site_refinement_flags
_atom_site_disorder_assembly
_atom_site_disorder_group
O1A O 0.19636(6) -0.3769(3) 0.61969(11) 0.0827(7) Uani 1 4 d . . .
O1B O 0.23127(6) -0.0475(3) 0.64300(9) 0.0701(5) Uani 1 4 d . . .
O2A O 0.00226(6) -0.0475(3) 0.33109(11) 0.0859(7) Uani 1 4 d . . .
O2B O 0.03316(6) -0.3760(3) 0.38141(10) 0.0743(6) Uani 1 4 d . . .
O15 O 0.11490(5) -0.2186(2) 0.49247(8) 0.0464(4) Uani 1 4 d . . .
C1 C 0.15362(7) -0.0667(3) 0.53706(11) 0.0446(5) Uani 1 4 d . . .
C1A C 0.19524(7) -0.1874(4) 0.60358(12) 0.0502(5) Uani 1 4 d . . .
C1B C 0.27382(9) -0.1362(6) 0.70955(16) 0.0832(9) Uani 1 4 d . . .
H1A H 0.2974 -0.0212 0.7334 0.092(2) Uiso 1 4 calc R . .
H1B H 0.2848 -0.2593 0.6965 0.092(2) Uiso 1 4 calc R . .
H1C H 0.2677 -0.1875 0.7431 0.092(2) Uiso 1 4 calc R . .
C2 C 0.16051(7) 0.0306(4) 0.48066(11) 0.0459(5) Uani 1 4 d . . .
H2 H 0.1740 0.1815 0.4952 0.0763(17) Uiso 1 4 calc R . .
C3 C 0.18558(8) -0.1162(4) 0.45848(14) 0.0576(6) Uani 1 4 d . . .
H3 H 0.2158 -0.1792 0.5003 0.0763(17) Uiso 1 4 calc R . .
C4 C 0.18707(9) 0.0199(5) 0.40328(14) 0.0607(6) Uani 1 4 d . . .
C4A C 0.22440(11) 0.1058(6) 0.41371(18) 0.0780(8) Uani 1 4 d . . .
H4A H 0.2214 0.1822 0.3751 0.0610(14) Uiso 1 4 calc R . .
H4B H 0.2538 0.0902 0.4597 0.0610(14) Uiso 1 4 calc R . .
C5 C 0.13744(9) 0.0267(5) 0.33450(14) 0.0641(7) Uani 1 4 d . . .
C5A C 0.11959(12) 0.1319(7) 0.27122(16) 0.0911(11) Uani 1 4 d . . .
H5A H 0.1390 0.2161 0.2654 0.0610(14) Uiso 1 4 calc R . .
H5B H 0.0876 0.1220 0.2323 0.0610(14) Uiso 1 4 calc R . .
C6 C 0.11071(9) -0.1111(4) 0.35372(13) 0.0602(6) Uani 1 4 d . . .
H6 H 0.0804 -0.1700 0.3108 0.0763(17) Uiso 1 4 calc R . .
C7 C 0.10853(7) 0.0359(4) 0.40762(11) 0.0470(5) Uani 1 4 d . . .
H7 H 0.0984 0.1889 0.3885 0.0763(17) Uiso 1 4 calc R . .
C8 C 0.08241(7) -0.0580(3) 0.43700(11) 0.0453(5) Uani 1 4 d . . .
C8A C 0.03499(7) -0.1587(4) 0.37747(12) 0.0490(5) Uani 1 4 d . . .
C8B C -0.01185(10) -0.4814(5) 0.32670(18) 0.0867(10) Uani 1 4 d . . .
H8A H -0.0091 -0.6403 0.3349 0.092(2) Uiso 1 4 calc R . .
H8B H -0.0215 -0.4508 0.2774 0.092(2) Uiso 1 4 calc R . .
H8C H -0.0348 -0.4229 0.3315 0.092(2) Uiso 1 4 calc R . .
C9 C 0.08134(7) 0.1303(3) 0.48284(11) 0.0445(5) Uani 1 4 d . . .
H9 H 0.0739 0.2758 0.4579 0.0763(17) Uiso 1 4 calc R . .
C10 C 0.05245(8) 0.0892(4) 0.51100(13) 0.0528(6) Uani 1 4 d . . .
H10 H 0.0202 0.0379 0.4726 0.0763(17) Uiso 1 4 calc R . .
C11 C 0.05613(8) 0.3020(5) 0.55229(14) 0.0607(6) Uani 1 4 d . . .
H11A H 0.0338 0.2991 0.5630 0.0763(17) Uiso 1 4 calc R . .
H11B H 0.0507 0.4351 0.5234 0.0763(17) Uiso 1 4 calc R . .
C12 C 0.10745(9) 0.2941(5) 0.62535(14) 0.0597(6) Uani 1 4 d . . .
H12A H 0.1252 0.4233 0.6293 0.0763(17) Uiso 1 4 calc R . .
H12B H 0.1083 0.2876 0.6690 0.0763(17) Uiso 1 4 calc R . .
C13 C 0.12649(8) 0.0767(4) 0.61628(12) 0.0524(6) Uani 1 4 d . . .
H13 H 0.1542 0.0147 0.6630 0.0763(17) Uiso 1 4 calc R . .
C14 C 0.13318(7) 0.1223(3) 0.55629(11) 0.0441(5) Uani 1 4 d . . .
H14 H 0.1494 0.2647 0.5652 0.0763(17) Uiso 1 4 calc R . .
C16 C 0.14787(10) -0.2897(5) 0.40509(16) 0.0663(7) Uani 1 4 d . . .
H16A H 0.1567 -0.3808 0.3800 0.0763(17) Uiso 1 4 calc R . .
H16B H 0.1387 -0.3842 0.4291 0.0763(17) Uiso 1 4 calc R . .
C17 C 0.08264(8) -0.0737(4) 0.57623(13) 0.0577(6) Uani 1 4 d . . .
H17A H 0.0871 -0.2167 0.5610 0.0763(17) Uiso 1 4 calc R . .
H17B H 0.0710 -0.0961 0.6049 0.0763(17) Uiso 1 4 calc R . .

loop_
_atom_site_aniso_label
_atom_site_aniso_U_11
_atom_site_aniso_U_22
_atom_site_aniso_U_33
_atom_site_aniso_U_23
_atom_site_aniso_U_13
_atom_site_aniso_U_12
O1A 0.0595(11) 0.0557(11) 0.0783(12) 0.0218(9) 0.0138(10) -0.0029(9)
O1B 0.0408(9) 0.0649(11) 0.0584(10) 0.0086(8) 0.0064(8) -0.0060(8)
O2A 0.0493(10) 0.0537(11) 0.0775(12) 0.0057(9) -0.0011(9) -0.0014(8)
O2B 0.0483(10) 0.0453(9) 0.0691(11) 0.0049(8) 0.0049(8) -0.0102(7)
O15 0.0366(8) 0.0386(7) 0.0436(7) 0.0029(6) 0.0140(6) -0.0046(6)
C1 0.0351(10) 0.0414(11) 0.0423(10) 0.0012(8) 0.0159(9) -0.0050(8)
C1A 0.0415(12) 0.0495(12) 0.0471(11) 0.0019(10) 0.0206(10) -0.0035(9)
C1B 0.0451(14) 0.095(2) 0.0591(15) 0.0048(15) 0.0060(12) -0.0011(15)
C2 0.0383(11) 0.0446(11) 0.0440(10) 0.0015(9) 0.0196(9) -0.0048(8)
C3 0.0476(13) 0.0600(14) 0.0570(13) 0.0005(11) 0.0277(11) 0.0014(11)
C4 0.0593(14) 0.0664(16) 0.0603(14) -0.0110(12) 0.0384(12) -0.0058(12)
C4A 0.0713(18) 0.095(2) 0.0765(18) -0.0064(16) 0.0495(16) -0.0149(16)
C5 0.0646(16) 0.0752(17) 0.0520(13) -0.0093(12) 0.0352(12) -0.0035(13)
C5A 0.079(2) 0.137(3) 0.0561(16) 0.0042(18) 0.0407(16) -0.007(2)
C6 0.0522(14) 0.0659(15) 0.0510(12) -0.0142(11) 0.0256(11) -0.0115(11)
C7 0.0414(11) 0.0448(11) 0.0428(10) -0.0006(9) 0.0196(9) -0.0053(9)
C8 0.0386(11) 0.0398(11) 0.0425(10) 0.0049(8) 0.0171(9) -0.0018(8)
C8A 0.0422(12) 0.0441(11) 0.0452(11) 0.0011(9) 0.0187(10) -0.0030(9)
C8B 0.0580(16) 0.0551(16) 0.0825(19) -0.0005(14) 0.0097(15) -0.0177(13)
C9 0.0364(10) 0.0396(10) 0.0454(11) 0.0040(8) 0.0188(9) -0.0032(8)
C10 0.0418(12) 0.0552(13) 0.0545(12) -0.0021(10) 0.0258(10) -0.0081(9)
C11 0.0508(14) 0.0625(15) 0.0674(15) -0.0027(12) 0.0352(12) -0.0001(11)
C12 0.0568(14) 0.0637(15) 0.0552(13) -0.0081(11) 0.0324(12) -0.0077(11)
C13 0.0502(13) 0.0547(13) 0.0446(11) 0.0031(10) 0.0250(10) -0.0031(10)
C14 0.0381(10) 0.0393(10) 0.0424(10) 0.0019(8) 0.0183(9) -0.0050(8)
C16 0.0719(17) 0.0543(14) 0.0768(17) -0.0125(13) 0.0475(15) -0.0048(12)
C17 0.0586(14) 0.0571(14) 0.0568(13) 0.0024(11) 0.0350(12) -0.0109(11)

loop_
_geom_bond_atom_site_label_1
_geom_bond_atom_site_label_2
_geom_bond_distance
_geom_bond_site_symmetry_2
_geom_bond_publ_flag
O1A C1A 1.181(3) . ?
O1B C1A 1.326(3) . ?
O1B C1B 1.441(3) . ?
O2A C8A 1.191(3) . ?
O2B C8A 1.304(3) . ?
O2B C8B 1.449(3) . ?
O15 C1 1.436(2) . ?
O15 C8 1.438(2) . ?
C1 C1A 1.508(3) . ?
C1 C14 1.546(3) . ?
C1 C2 1.552(3) . ?
C2 C3 1.543(3) . ?
C2 C7 1.566(3) . ?
C3 C4 1.517(4) . ?
C3 C16 1.539(4) . ?
C4 C4A 1.316(4) . ?
C4 C5 1.489(4) . ?
C5 C5A 1.316(4) . ?
C5 C6 1.515(4) . ?
C6 C16 1.541(4) . ?
C6 C7 1.541(3) . ?
C7 C8 1.548(3) . ?
C8 C8A 1.509(3) . ?
C8 C9 1.545(3) . ?
C9 C10 1.532(3) . ?
C9 C14 1.567(3) . ?
C10 C17 1.531(3) . ?
C10 C11 1.533(4) . ?
C11 C12 1.554(3) . ?
C12 C13 1.537(4) . ?
C13 C17 1.538(3) . ?
C13 C14 1.539(3) . ?

loop_
_cod_related_entry_id
_cod_related_entry_database
_cod_related_entry_code
1 ChemSpider 4416625
